data_4305503
loop_
_publ_author_name
'Berta Cebri\'an-Losantos'
'Erwin Reisner'
'Christian R. Kowol'
'Alexander Roller'
'Sergiu Shova'
'Vladimir B. Arion'
'Bernhard K. Keppler'

_publ_section_title
;
Synthesis and Reactivity of the Aquation Product of the Antitumor
Complex trans-[RuIIICl4(indazole)2]-
;
_journal_name_full 'Inorganic Chemistry'
_journal_page_first 6513
_journal_page_last 6523
_journal_paper_doi 10.1021/ic800506g
_journal_volume 47
_journal_year 2008
_chemical_formula_sum 'C20 H21 Cl3 N7 Ru'
_chemical_formula_weight 566.86
_chemical_name_systematic
; 
trans,trans-[Dichlorido-bis(1-(1H-indazol-1-yl)ethanimine)ruthenium(III)] 
acetonitrile solvate
;
_space_group_IT_number 2
_symmetry_cell_setting triclinic
_symmetry_space_group_name_Hall '-P 1'
_symmetry_space_group_name_H-M 'P -1'
_atom_sites_solution_hydrogens geom
_atom_sites_solution_primary direct
_atom_sites_solution_secondary difmap
_audit_creation_method SHELXL-97
_cell_angle_alpha 102.157(6)
_cell_angle_beta 106.752(7)
_cell_angle_gamma 95.512(6)
_cell_formula_units_Z 2
_cell_length_a 9.1416(8)
_cell_length_b 10.5096(7)
_cell_length_c 13.0426(12)
_cell_measurement_temperature 100(2)
_cell_volume 1156.41(18)
_computing_structure_refinement 'SHELXL-97 (Sheldrick, 1997)'
_computing_structure_solution 'SHELXS-97 (Sheldrick, 1990)'
_diffrn_ambient_temperature 100(2)
_diffrn_measured_fraction_theta_full 0.999
_diffrn_measured_fraction_theta_max 0.999
_diffrn_radiation_monochromator graphite
_diffrn_radiation_source 'fine-focus sealed tube'
_diffrn_radiation_type MoK\a
_diffrn_radiation_wavelength 0.71073
_diffrn_reflns_av_R_equivalents 0.0740
_diffrn_reflns_av_sigmaI/netI 0.0669
_diffrn_reflns_limit_h_max 11
_diffrn_reflns_limit_h_min -11
_diffrn_reflns_limit_k_max 13
_diffrn_reflns_limit_k_min -13
_diffrn_reflns_limit_l_max 16
_diffrn_reflns_limit_l_min -16
_diffrn_reflns_number 20055
_diffrn_reflns_theta_full 26.37
_diffrn_reflns_theta_max 26.37
_diffrn_reflns_theta_min 2.43
_exptl_absorpt_coefficient_mu 1.047
_exptl_absorpt_correction_T_max 0.9896
_exptl_absorpt_correction_T_min 0.8179
_exptl_absorpt_correction_type multi-scan
_exptl_absorpt_process_details SADABS
_exptl_crystal_density_diffrn 1.628
_exptl_crystal_density_method 'not measured'
_exptl_crystal_F_000 570
_exptl_crystal_size_max 0.20
_exptl_crystal_size_mid 0.06
_exptl_crystal_size_min 0.01
_refine_diff_density_max 0.739
_refine_diff_density_min -0.544
_refine_diff_density_rms 0.109
_refine_ls_extinction_method none
_refine_ls_goodness_of_fit_ref 1.006
_refine_ls_hydrogen_treatment constr
_refine_ls_matrix_type full
_refine_ls_number_parameters 283
_refine_ls_number_reflns 4734
_refine_ls_number_restraints 0
_refine_ls_restrained_S_all 1.006
_refine_ls_R_factor_all 0.0747
_refine_ls_R_factor_gt 0.0370
_refine_ls_shift/su_max 0.001
_refine_ls_shift/su_mean 0.000
_refine_ls_structure_factor_coef Fsqd
_refine_ls_weighting_details 'calc w=1/[\s^2^(Fo^2^)+(0.0350P)^2^+0.5580P] where P=(Fo^2^+2Fc^2^)/3'
_refine_ls_weighting_scheme calc
_refine_ls_wR_factor_gt 0.0721
_refine_ls_wR_factor_ref 0.0852
_reflns_number_gt 3280
_reflns_number_total 4734
_reflns_threshold_expression >2sigma(I)
_cod_data_source_file ic800506g-file001_4.cif
_cod_data_source_block BEC244
_cod_original_cell_volume 1156.41(17)
_cod_database_code 4305503

loop_
_symmetry_equiv_pos_as_xyz
'x, y, z'
'-x, -y, -z'

loop_
_atom_site_label
_atom_site_type_symbol
_atom_site_fract_x
_atom_site_fract_y
_atom_site_fract_z
_atom_site_U_iso_or_equiv
_atom_site_adp_type
_atom_site_occupancy
_atom_site_symmetry_multiplicity
_atom_site_calc_flag
_atom_site_refinement_flags
_atom_site_disorder_assembly
_atom_site_disorder_group
Ru1 Ru 0.36499(4) 0.28777(3) 0.69837(3) 0.01546(10) Uani 1 1 d . . .
Cl1 Cl 0.27787(12) 0.16623(9) 0.51257(8) 0.0203(2) Uani 1 1 d . . .
Cl2 Cl 0.44418(13) 0.40902(10) 0.87907(8) 0.0268(3) Uani 1 1 d . . .
N1 N 0.3494(4) 0.0577(3) 0.7858(3) 0.0174(7) Uani 1 1 d . . .
N2 N 0.4507(4) 0.1343(3) 0.7528(3) 0.0178(7) Uani 1 1 d . . .
N3 N 0.1818(4) 0.1920(3) 0.7277(3) 0.0202(8) Uani 1 1 d . . .
H3 H 0.0907 0.2175 0.7111 0.024 Uiso 1 1 calc R . .
N4 N 0.3968(4) 0.5357(3) 0.6374(3) 0.0168(7) Uani 1 1 d . . .
N5 N 0.2862(4) 0.4492(3) 0.6545(3) 0.0166(7) Uani 1 1 d . . .
N6 N 0.5540(4) 0.3859(3) 0.6774(3) 0.0219(8) Uani 1 1 d . . .
H6 H 0.6399 0.3525 0.6840 0.026 Uiso 1 1 calc R . .
C1 C 0.5837(5) 0.0916(4) 0.7752(3) 0.0197(9) Uani 1 1 d . . .
H1 H 0.6727 0.1266 0.7601 0.024 Uiso 1 1 calc R . .
C2 C 0.5744(5) -0.0152(4) 0.8257(3) 0.0208(9) Uani 1 1 d . . .
C3 C 0.6819(5) -0.0950(4) 0.8652(4) 0.0255(10) Uani 1 1 d . . .
H3A H 0.7847 -0.0813 0.8624 0.031 Uiso 1 1 calc R . .
C4 C 0.6322(5) -0.1932(4) 0.9080(4) 0.0282(10) Uani 1 1 d . . .
H4 H 0.7017 -0.2490 0.9349 0.034 Uiso 1 1 calc R . .
C5 C 0.4814(5) -0.2124(4) 0.9125(4) 0.0290(10) Uani 1 1 d . . .
H5 H 0.4511 -0.2815 0.9427 0.035 Uiso 1 1 calc R . .
C6 C 0.3742(5) -0.1347(4) 0.8749(3) 0.0249(10) Uani 1 1 d . . .
H6A H 0.2717 -0.1486 0.8784 0.030 Uiso 1 1 calc R . .
C7 C 0.4248(5) -0.0349(4) 0.8316(3) 0.0178(9) Uani 1 1 d . . .
C8 C 0.2032(5) 0.0935(4) 0.7711(3) 0.0193(9) Uani 1 1 d . . .
C9 C 0.0878(5) 0.0215(4) 0.8066(4) 0.0258(10) Uani 1 1 d . . .
H9A H -0.0069 0.0607 0.7923 0.039 Uiso 1 1 calc R . .
H9B H 0.1299 0.0274 0.8859 0.039 Uiso 1 1 calc R . .
H9C H 0.0636 -0.0713 0.7653 0.039 Uiso 1 1 calc R . .
C10 C 0.1598(4) 0.5011(4) 0.6421(3) 0.0168(8) Uani 1 1 d . . .
H10 H 0.0677 0.4631 0.6518 0.020 Uiso 1 1 calc R . .
C11 C 0.1797(5) 0.6231(4) 0.6117(3) 0.0168(8) Uani 1 1 d . . .
C12 C 0.0814(5) 0.7141(4) 0.5853(3) 0.0213(9) Uani 1 1 d . . .
H12 H -0.0212 0.7032 0.5890 0.026 Uiso 1 1 calc R . .
C13 C 0.1398(5) 0.8202(4) 0.5539(3) 0.0256(10) Uani 1 1 d . . .
H13 H 0.0754 0.8826 0.5339 0.031 Uiso 1 1 calc R . .
C14 C 0.2919(5) 0.8378(4) 0.5508(3) 0.0240(10) Uani 1 1 d . . .
H14 H 0.3277 0.9122 0.5287 0.029 Uiso 1 1 calc R . .
C15 C 0.3922(5) 0.7511(4) 0.5788(3) 0.0205(9) Uani 1 1 d . . .
H15 H 0.4960 0.7647 0.5778 0.025 Uiso 1 1 calc R . .
C16 C 0.3324(5) 0.6428(4) 0.6086(3) 0.0172(8) Uani 1 1 d . . .
C17 C 0.5429(5) 0.4978(4) 0.6542(3) 0.0191(9) Uani 1 1 d . . .
C18 C 0.6734(5) 0.5899(4) 0.6475(4) 0.0243(10) Uani 1 1 d . . .
H18A H 0.7676 0.5500 0.6612 0.036 Uiso 1 1 calc R . .
H18B H 0.6914 0.6735 0.7031 0.036 Uiso 1 1 calc R . .
H18C H 0.6468 0.6064 0.5736 0.036 Uiso 1 1 calc R . .
Cl3 Cl 0.88726(12) 0.31652(10) 0.74307(9) 0.0285(3) Uani 1 1 d . . .
N7 N 0.0013(7) 0.7544(7) 0.9056(7) 0.121(3) Uani 1 1 d . . .
C20 C 0.1523(6) 0.5773(5) 0.9722(5) 0.0503(15) Uani 1 1 d . . .
H20D H 0.0945 0.4901 0.9281 0.075 Uiso 1 1 calc R . .
H20E H 0.1644 0.5843 1.0504 0.075 Uiso 1 1 calc R . .
H20F H 0.2547 0.5891 0.9625 0.075 Uiso 1 1 calc R . .
C19 C 0.0688(7) 0.6781(7) 0.9363(6) 0.0635(19) Uani 1 1 d . . .

loop_
_atom_site_aniso_label
_atom_site_aniso_U_11
_atom_site_aniso_U_22
_atom_site_aniso_U_33
_atom_site_aniso_U_23
_atom_site_aniso_U_13
_atom_site_aniso_U_12
Ru1 0.01454(18) 0.01421(17) 0.02161(19) 0.00904(13) 0.00721(13) 0.00647(12)
Cl1 0.0231(6) 0.0170(5) 0.0232(6) 0.0081(4) 0.0082(4) 0.0055(4)
Cl2 0.0351(7) 0.0223(6) 0.0221(6) 0.0061(4) 0.0058(5) 0.0093(5)
N1 0.0168(18) 0.0163(17) 0.0230(19) 0.0105(14) 0.0075(15) 0.0047(14)
N2 0.0178(19) 0.0154(16) 0.0230(19) 0.0063(14) 0.0095(15) 0.0035(14)
N3 0.0204(19) 0.0226(18) 0.023(2) 0.0098(15) 0.0109(15) 0.0101(15)
N4 0.0131(17) 0.0151(16) 0.027(2) 0.0102(14) 0.0094(15) 0.0061(13)
N5 0.0156(18) 0.0154(16) 0.0206(19) 0.0075(14) 0.0065(14) 0.0027(14)
N6 0.023(2) 0.0186(18) 0.026(2) 0.0089(15) 0.0072(16) 0.0058(15)
C1 0.014(2) 0.020(2) 0.030(2) 0.0122(18) 0.0093(18) 0.0056(17)
C2 0.025(2) 0.019(2) 0.023(2) 0.0090(17) 0.0092(18) 0.0082(17)
C3 0.019(2) 0.026(2) 0.033(3) 0.0115(19) 0.0068(19) 0.0078(18)
C4 0.034(3) 0.024(2) 0.031(3) 0.015(2) 0.008(2) 0.016(2)
C5 0.037(3) 0.019(2) 0.036(3) 0.017(2) 0.012(2) 0.007(2)
C6 0.029(3) 0.026(2) 0.025(2) 0.0125(19) 0.011(2) 0.0063(19)
C7 0.019(2) 0.017(2) 0.020(2) 0.0079(17) 0.0061(17) 0.0063(16)
C8 0.017(2) 0.019(2) 0.023(2) 0.0058(17) 0.0077(18) 0.0067(17)
C9 0.022(2) 0.025(2) 0.040(3) 0.017(2) 0.018(2) 0.0070(18)
C10 0.014(2) 0.0158(19) 0.020(2) 0.0040(16) 0.0053(17) 0.0025(16)
C11 0.019(2) 0.0145(19) 0.017(2) 0.0038(16) 0.0053(17) 0.0047(16)
C12 0.021(2) 0.019(2) 0.024(2) 0.0059(17) 0.0043(18) 0.0101(17)
C13 0.027(2) 0.018(2) 0.028(3) 0.0071(18) -0.0006(19) 0.0099(18)
C14 0.036(3) 0.012(2) 0.026(2) 0.0103(18) 0.009(2) 0.0042(18)
C15 0.023(2) 0.018(2) 0.021(2) 0.0058(17) 0.0071(18) 0.0035(17)
C16 0.023(2) 0.0123(19) 0.018(2) 0.0050(16) 0.0058(17) 0.0058(16)
C17 0.018(2) 0.023(2) 0.017(2) 0.0053(17) 0.0059(17) 0.0039(17)
C18 0.019(2) 0.022(2) 0.034(3) 0.0072(19) 0.0103(19) 0.0070(18)
Cl3 0.0196(6) 0.0327(6) 0.0375(6) 0.0121(5) 0.0111(5) 0.0103(5)
N7 0.048(4) 0.123(6) 0.252(10) 0.141(6) 0.064(5) 0.039(4)
C20 0.026(3) 0.056(3) 0.076(4) 0.024(3) 0.020(3) 0.012(3)
C19 0.030(3) 0.077(4) 0.108(6) 0.056(4) 0.034(3) 0.012(3)

loop_
_atom_type_symbol
_atom_type_description
_atom_type_scat_dispersion_real
_atom_type_scat_dispersion_imag
_atom_type_scat_source
C C 0.0033 0.0016 'International Tables Vol C Tables 4.2.6.8 and 6.1.1.4'
H H 0.0000 0.0000 'International Tables Vol C Tables 4.2.6.8 and 6.1.1.4'
N N 0.0061 0.0033 'International Tables Vol C Tables 4.2.6.8 and 6.1.1.4'
Cl Cl 0.1484 0.1585 'International Tables Vol C Tables 4.2.6.8 and 6.1.1.4'
Ru Ru -1.2594 0.8363 'International Tables Vol C Tables 4.2.6.8 and 6.1.1.4'

loop_
_geom_angle_atom_site_label_1
_geom_angle_atom_site_label_2
_geom_angle_atom_site_label_3
_geom_angle
_geom_angle_site_symmetry_1
_geom_angle_site_symmetry_3
_geom_angle_publ_flag
N2 Ru1 N5 176.10(14) . . ?
N2 Ru1 N6 101.86(13) . . ?
N5 Ru1 N6 77.46(13) . . ?
N2 Ru1 N3 76.98(13) . . ?
N5 Ru1 N3 103.52(13) . . ?
N6 Ru1 N3 177.12(14) . . ?
N2 Ru1 Cl2 88.40(10) . . ?
N5 Ru1 Cl2 87.75(9) . . ?
N6 Ru1 Cl2 89.00(10) . . ?
N3 Ru1 Cl2 88.33(10) . . ?
N2 Ru1 Cl1 92.80(10) . . ?
N5 Ru1 Cl1 91.07(9) . . ?
N6 Ru1 Cl1 91.70(10) . . ?
N3 Ru1 Cl1 90.99(10) . . ?
Cl2 Ru1 Cl1 178.46(5) . . ?
C7 N1 N2 109.3(3) . . ?
C7 N1 C8 135.2(3) . . ?
N2 N1 C8 115.4(3) . . ?
C1 N2 N1 108.2(3) . . ?
C1 N2 Ru1 137.3(3) . . ?
N1 N2 Ru1 114.2(2) . . ?
C8 N3 Ru1 118.1(3) . . ?
C16 N4 N5 109.6(3) . . ?
C16 N4 C17 135.4(3) . . ?
N5 N4 C17 115.0(3) . . ?
C10 N5 N4 107.9(3) . . ?
C10 N5 Ru1 138.1(3) . . ?
N4 N5 Ru1 114.0(2) . . ?
C17 N6 Ru1 117.6(3) . . ?
N2 C1 C2 109.7(3) . . ?
C7 C2 C3 120.9(4) . . ?
C7 C2 C1 106.3(3) . . ?
C3 C2 C1 132.8(4) . . ?
C4 C3 C2 117.4(4) . . ?
C3 C4 C5 121.2(4) . . ?
C6 C5 C4 122.5(4) . . ?
C5 C6 C7 116.4(4) . . ?
N1 C7 C2 106.6(3) . . ?
N1 C7 C6 131.7(4) . . ?
C2 C7 C6 121.8(4) . . ?
N3 C8 N1 115.0(3) . . ?
N3 C8 C9 124.9(4) . . ?
N1 C8 C9 120.1(3) . . ?
N5 C10 C11 110.4(3) . . ?
C12 C11 C16 120.6(3) . . ?
C12 C11 C10 133.6(4) . . ?
C16 C11 C10 105.8(3) . . ?
C13 C12 C11 117.2(4) . . ?
C12 C13 C14 121.4(4) . . ?
C15 C14 C13 122.5(4) . . ?
C14 C15 C16 116.1(4) . . ?
N4 C16 C15 131.6(4) . . ?
N4 C16 C11 106.2(3) . . ?
C15 C16 C11 122.2(3) . . ?
N6 C17 N4 115.9(4) . . ?
N6 C17 C18 125.1(4) . . ?
N4 C17 C18 119.0(3) . . ?
N7 C19 C20 178.1(9) . . ?

loop_
_geom_bond_atom_site_label_1
_geom_bond_atom_site_label_2
_geom_bond_distance
_geom_bond_site_symmetry_2
_geom_bond_publ_flag
Ru1 N2 2.031(3) . ?
Ru1 N5 2.032(3) . ?
Ru1 N6 2.043(3) . ?
Ru1 N3 2.043(3) . ?
Ru1 Cl2 2.2971(11) . ?
Ru1 Cl1 2.3509(11) . ?
N1 C7 1.383(5) . ?
N1 N2 1.387(4) . ?
N1 C8 1.395(5) . ?
N2 C1 1.311(5) . ?
N3 C8 1.285(5) . ?
N4 C16 1.390(4) . ?
N4 N5 1.393(4) . ?
N4 C17 1.400(5) . ?
N5 C10 1.307(5) . ?
N6 C17 1.281(5) . ?
C1 C2 1.424(5) . ?
C2 C7 1.390(6) . ?
C2 C3 1.408(5) . ?
C3 C4 1.371(6) . ?
C4 C5 1.394(6) . ?
C5 C6 1.384(6) . ?
C6 C7 1.393(5) . ?
C8 C9 1.475(5) . ?
C10 C11 1.430(5) . ?
C11 C12 1.402(5) . ?
C11 C16 1.405(5) . ?
C12 C13 1.379(5) . ?
C13 C14 1.398(6) . ?
C14 C15 1.383(5) . ?
C15 C16 1.392(5) . ?
C17 C18 1.498(5) . ?
N7 C19 1.128(7) . ?
C20 C19 1.443(7) . ?

loop_
_geom_torsion_atom_site_label_1
_geom_torsion_atom_site_label_2
_geom_torsion_atom_site_label_3
_geom_torsion_atom_site_label_4
_geom_torsion
_geom_torsion_site_symmetry_1
_geom_torsion_site_symmetry_2
_geom_torsion_site_symmetry_3
_geom_torsion_site_symmetry_4
_geom_torsion_publ_flag
C7 N1 N2 C1 0.7(4) . . . . ?
C8 N1 N2 C1 177.9(3) . . . . ?
C7 N1 N2 Ru1 -173.9(2) . . . . ?
C8 N1 N2 Ru1 3.2(4) . . . . ?
N6 Ru1 N2 C1 0.8(4) . . . . ?
N3 Ru1 N2 C1 -176.5(4) . . . . ?
Cl2 Ru1 N2 C1 -87.9(4) . . . . ?
Cl1 Ru1 N2 C1 93.1(4) . . . . ?
N6 Ru1 N2 N1 173.2(2) . . . . ?
N3 Ru1 N2 N1 -4.1(2) . . . . ?
Cl2 Ru1 N2 N1 84.6(2) . . . . ?
Cl1 Ru1 N2 N1 -94.5(2) . . . . ?
N2 Ru1 N3 C8 4.8(3) . . . . ?
N5 Ru1 N3 C8 -171.2(3) . . . . ?
Cl2 Ru1 N3 C8 -83.9(3) . . . . ?
Cl1 Ru1 N3 C8 97.4(3) . . . . ?
C16 N4 N5 C10 -2.6(4) . . . . ?
C17 N4 N5 C10 176.4(3) . . . . ?
C16 N4 N5 Ru1 -179.6(2) . . . . ?
C17 N4 N5 Ru1 -0.7(4) . . . . ?
N6 Ru1 N5 C10 -177.1(4) . . . . ?
N3 Ru1 N5 C10 0.1(4) . . . . ?
Cl2 Ru1 N5 C10 -87.6(4) . . . . ?
Cl1 Ru1 N5 C10 91.4(4) . . . . ?
N6 Ru1 N5 N4 -1.3(2) . . . . ?
N3 Ru1 N5 N4 175.9(2) . . . . ?
Cl2 Ru1 N5 N4 88.2(2) . . . . ?
Cl1 Ru1 N5 N4 -92.8(2) . . . . ?
N2 Ru1 N6 C17 -172.6(3) . . . . ?
N5 Ru1 N6 C17 3.4(3) . . . . ?
Cl2 Ru1 N6 C17 -84.5(3) . . . . ?
Cl1 Ru1 N6 C17 94.1(3) . . . . ?
N1 N2 C1 C2 -0.7(4) . . . . ?
Ru1 N2 C1 C2 172.1(3) . . . . ?
N2 C1 C2 C7 0.4(5) . . . . ?
N2 C1 C2 C3 180.0(4) . . . . ?
C7 C2 C3 C4 0.9(6) . . . . ?
C1 C2 C3 C4 -178.6(4) . . . . ?
C2 C3 C4 C5 -0.4(7) . . . . ?
C3 C4 C5 C6 -0.1(7) . . . . ?
C4 C5 C6 C7 0.0(7) . . . . ?
N2 N1 C7 C2 -0.5(4) . . . . ?
C8 N1 C7 C2 -176.8(4) . . . . ?
N2 N1 C7 C6 -178.9(4) . . . . ?
C8 N1 C7 C6 4.8(8) . . . . ?
C3 C2 C7 N1 -179.6(4) . . . . ?
C1 C2 C7 N1 0.1(4) . . . . ?
C3 C2 C7 C6 -1.0(6) . . . . ?
C1 C2 C7 C6 178.6(4) . . . . ?
C5 C6 C7 N1 178.7(4) . . . . ?
C5 C6 C7 C2 0.5(6) . . . . ?
Ru1 N3 C8 N1 -4.5(5) . . . . ?
Ru1 N3 C8 C9 174.2(3) . . . . ?
C7 N1 C8 N3 176.9(4) . . . . ?
N2 N1 C8 N3 0.7(5) . . . . ?
C7 N1 C8 C9 -1.9(7) . . . . ?
N2 N1 C8 C9 -178.0(3) . . . . ?
N4 N5 C10 C11 2.2(4) . . . . ?
Ru1 N5 C10 C11 178.2(3) . . . . ?
N5 C10 C11 C12 177.5(4) . . . . ?
N5 C10 C11 C16 -1.0(4) . . . . ?
C16 C11 C12 C13 1.6(6) . . . . ?
C10 C11 C12 C13 -176.7(4) . . . . ?
C11 C12 C13 C14 -1.4(6) . . . . ?
C12 C13 C14 C15 0.0(7) . . . . ?
C13 C14 C15 C16 1.2(6) . . . . ?
N5 N4 C16 C15 -176.8(4) . . . . ?
C17 N4 C16 C15 4.6(8) . . . . ?
N5 N4 C16 C11 1.9(4) . . . . ?
C17 N4 C16 C11 -176.8(4) . . . . ?
C14 C15 C16 N4 177.6(4) . . . . ?
C14 C15 C16 C11 -0.9(6) . . . . ?
C12 C11 C16 N4 -179.3(4) . . . . ?
C10 C11 C16 N4 -0.6(4) . . . . ?
C12 C11 C16 C15 -0.5(6) . . . . ?
C10 C11 C16 C15 178.2(4) . . . . ?
Ru1 N6 C17 N4 -4.8(5) . . . . ?
Ru1 N6 C17 C18 173.4(3) . . . . ?
C16 N4 C17 N6 -177.8(4) . . . . ?
N5 N4 C17 N6 3.6(5) . . . . ?
C16 N4 C17 C18 3.9(7) . . . . ?
N5 N4 C17 C18 -174.8(3) . . . . ?
